data_7202877
loop_
_publ_author_name
'Beves, Jonathon E.'
'Constable, Edwin C.'
'Housecroft, Catherine E.'
'Kepert, Cameron J.'
'Price, David J.'

_publ_section_title
;
 The first example of a coordination polymer from the expanded
 4,4'-bipyridine ligand [Ru(pytpy)~2~]^2+^(pytpy =
 4'-(4-pyridyl)-2,2':6',2''-terpyridine)
;
_journal_coden_ASTM CRECF4
_journal_issue 6
_journal_name_full CrystEngComm
_journal_page_first 456
_journal_page_last 459
_journal_paper_doi 10.1039/b703622a
_journal_volume 9
_journal_year 2007
_chemical_formula_sum 'C44 H36 Ag N13 O10 Ru'
_chemical_formula_weight 1115.80
_chemical_name_common '[Ru(tpypy)2Ag(NO3)(MeCN)](NO3)2.H2O.MeCN'
_space_group_IT_number 2
_symmetry_cell_setting triclinic
_symmetry_space_group_name_Hall '-P 1'
_symmetry_space_group_name_H-M 'P -1'
_atom_sites_solution_hydrogens geom
_atom_sites_solution_primary direct
_atom_sites_solution_secondary difmap
_audit_creation_method SHELXL-97
_cell_angle_alpha 96.847(6)
_cell_angle_beta 100.776(6)
_cell_angle_gamma 102.133(6)
_cell_formula_units_Z 2
_cell_length_a 8.827(3)
_cell_length_b 11.675(4)
_cell_length_c 21.160(7)
_cell_measurement_reflns_used 966
_cell_measurement_temperature 150(2)
_cell_measurement_theta_max 27.907
_cell_measurement_theta_min 2.457
_cell_volume 2065.6(12)
_computing_cell_refinement 'SMART (BrukerAXS, 1997)'
_computing_data_collection 'SMART (BrukerAXS, 1997)'
_computing_data_reduction 'SAINT+ (BrukerAXS, 1997)'
_computing_molecular_graphics 'Bruker SHELXTL'
_computing_publication_material 'Bruker SHELXTL'
_computing_structure_refinement 'SHELXL-97 (Sheldrick, 1997)'
_computing_structure_solution 'SHELXS-97 (Sheldrick, 1990)'
_diffrn_ambient_temperature 150(2)
_diffrn_measured_fraction_theta_full 0.954
_diffrn_measured_fraction_theta_max 0.948
_diffrn_measurement_device_type 'Bruker SMART 1000 CCD'
_diffrn_measurement_method \w
_diffrn_radiation_monochromator graphite
_diffrn_radiation_source 'fine-focus sealed tube'
_diffrn_radiation_type MoK\a
_diffrn_radiation_wavelength 0.71073
_diffrn_reflns_av_R_equivalents 0.0252
_diffrn_reflns_av_sigmaI/netI 0.0427
_diffrn_reflns_limit_h_max 11
_diffrn_reflns_limit_h_min -11
_diffrn_reflns_limit_k_max 15
_diffrn_reflns_limit_k_min -15
_diffrn_reflns_limit_l_max 27
_diffrn_reflns_limit_l_min -26
_diffrn_reflns_number 20550
_diffrn_reflns_theta_full 28.00
_diffrn_reflns_theta_max 28.07
_diffrn_reflns_theta_min 0.99
_diffrn_standards_decay_% 0.00
_diffrn_standards_number 166
_exptl_absorpt_coefficient_mu 0.921
_exptl_absorpt_correction_T_max 1.000000
_exptl_absorpt_correction_T_min 0.852750
_exptl_absorpt_correction_type multi-scan
_exptl_absorpt_process_details 'SADABS, Bruker 1995'
_exptl_crystal_colour 'deep red'
_exptl_crystal_density_diffrn 1.794
_exptl_crystal_density_meas 0
_exptl_crystal_density_method 'not measured'
_exptl_crystal_description plate
_exptl_crystal_F_000 1124
_exptl_crystal_size_max 0.286
_exptl_crystal_size_mid 0.254
_exptl_crystal_size_min 0.024
_refine_diff_density_max 1.454
_refine_diff_density_min -3.626
_refine_diff_density_rms 0.142
_refine_ls_extinction_method none
_refine_ls_goodness_of_fit_ref 1.041
_refine_ls_hydrogen_treatment mixed
_refine_ls_matrix_type full
_refine_ls_number_parameters 610
_refine_ls_number_reflns 9540
_refine_ls_number_restraints 1
_refine_ls_restrained_S_all 1.041
_refine_ls_R_factor_all 0.0622
_refine_ls_R_factor_gt 0.0465
_refine_ls_shift/su_max 0.001
_refine_ls_shift/su_mean 0.000
_refine_ls_structure_factor_coef Fsqd
_refine_ls_weighting_details 'calc w=1/[\s^2^(Fo^2^)+(0.0738P)^2^+6.1178P] where P=(Fo^2^+2Fc^2^)/3'
_refine_ls_weighting_scheme calc
_refine_ls_wR_factor_gt 0.1289
_refine_ls_wR_factor_ref 0.1399
_reflns_number_gt 7552
_reflns_number_total 9540
_reflns_threshold_expression >2sigma(I)
_cod_data_source_file b703622a.txt
_cod_data_source_block jb568aab
_cod_depositor_comments
;
The following automatic conversions were performed:
'_symmetry_cell_setting' value 'Triclinic' changed to 'triclinic'
according to '/home/saulius/struct/CIF-dictionaries/cif_core.dic'
dictionary named 'cif_core.dic' version 2.4.1 from 2010-06-29.

Automatic conversion script
Id: cif_fix_enum 1527 2010-12-29 10:47:43Z saulius 
;
_cod_original_cell_volume 2065.7(11)
_cod_original_sg_symbol_H-M P-1
_cod_database_code 7202877

loop_
_symmetry_equiv_pos_as_xyz
'x, y, z'
'-x, -y, -z'

loop_
_atom_site_label
_atom_site_type_symbol
_atom_site_fract_x
_atom_site_fract_y
_atom_site_fract_z
_atom_site_U_iso_or_equiv
_atom_site_adp_type
_atom_site_occupancy
_atom_site_symmetry_multiplicity
_atom_site_calc_flag
_atom_site_refinement_flags
_atom_site_disorder_assembly
_atom_site_disorder_group
Ag1 Ag -0.24597(4) 0.01611(3) -0.329441(16) 0.02720(11) Uani 1 1 d . . .
Ru1 Ru 0.14049(4) 0.39731(3) 0.206430(15) 0.01418(9) Uani 1 1 d . . .
O1 O -0.4481(4) 0.1509(3) -0.34808(18) 0.0384(8) Uani 1 1 d . . .
O2 O -0.6438(4) 0.1648(3) -0.30077(18) 0.0351(8) Uani 1 1 d . . .
O3 O -0.5262(4) 0.0209(3) -0.28895(18) 0.0358(8) Uani 1 1 d . . .
O5 O -0.5811(9) -0.1413(6) -0.0306(4) 0.100 Uiso 1 1 d . . .
O6 O -0.3139(5) -0.1156(4) -0.0176(2) 0.0512(10) Uiso 1 1 d D . .
O7 O 0.0342(7) 0.7146(4) 0.5053(2) 0.0620(13) Uani 1 1 d . . .
O8 O 0.0665(7) 0.8449(4) 0.5905(2) 0.0686(15) Uani 1 1 d . . .
O9 O 0.0345(8) 0.6615(4) 0.5983(2) 0.0804(18) Uani 1 1 d . . .
O10 O 0.8001(5) 0.5055(4) 0.4556(2) 0.0513(11) Uani 1 1 d . . .
O4 O -0.4559(17) 0.0346(13) -0.0338(7) 0.213(5) Uiso 1 1 d . . .
N1 N 0.3519(4) 0.3435(3) 0.22781(16) 0.0163(6) Uani 1 1 d . . .
N2 N 0.2218(4) 0.4725(3) 0.29902(16) 0.0156(6) Uani 1 1 d . . .
N3 N -0.0414(4) 0.4764(3) 0.22411(16) 0.0171(7) Uani 1 1 d . . .
N4 N 0.6177(5) 0.8653(3) 0.59111(18) 0.0255(8) Uani 1 1 d . . .
N5 N 0.2442(4) 0.5396(3) 0.16611(16) 0.0163(6) Uani 1 1 d . . .
N6 N 0.0721(4) 0.3304(3) 0.11242(16) 0.0160(6) Uani 1 1 d . . .
N7 N 0.0082(4) 0.2287(3) 0.20881(16) 0.0166(7) Uani 1 1 d . . .
N8 N -0.1434(4) 0.0886(3) -0.22342(18) 0.0227(7) Uani 1 1 d . . .
N9 N -0.0498(5) 0.1170(4) -0.3817(2) 0.0376(10) Uani 1 1 d . . .
N10 N -0.5411(4) 0.1117(3) -0.31277(18) 0.0241(8) Uani 1 1 d . . .
N11 N -0.4179(15) -0.0677(11) -0.0176(6) 0.147(4) Uiso 1 1 d D . .
N12 N 0.0490(5) 0.7415(4) 0.5655(2) 0.0333(9) Uani 1 1 d . . .
C1 C 0.4079(5) 0.2697(4) 0.1897(2) 0.0202(8) Uani 1 1 d . . .
H1 H 0.3541 0.2444 0.1453 0.024 Uiso 1 1 calc R . .
C2 C 0.5414(5) 0.2291(4) 0.2125(2) 0.0255(9) Uani 1 1 d . . .
H2 H 0.5782 0.1770 0.1842 0.031 Uiso 1 1 calc R . .
C3 C 0.6198(5) 0.2653(4) 0.2769(2) 0.0263(9) Uani 1 1 d . . .
H3 H 0.7088 0.2359 0.2939 0.032 Uiso 1 1 calc R . .
C4 C 0.5677(5) 0.3450(4) 0.3164(2) 0.0227(9) Uani 1 1 d . . .
H4 H 0.6228 0.3730 0.3604 0.027 Uiso 1 1 calc R . .
C5 C 0.4342(5) 0.3834(3) 0.29106(19) 0.0172(8) Uani 1 1 d . . .
C6 C 0.3683(5) 0.4668(3) 0.32963(19) 0.0167(8) Uani 1 1 d . . .
C7 C 0.4451(5) 0.5386(4) 0.38890(19) 0.0187(8) Uani 1 1 d . . .
H7 H 0.5495 0.5357 0.4092 0.022 Uiso 1 1 calc R . .
C8 C 0.3662(5) 0.6153(4) 0.41831(19) 0.0191(8) Uani 1 1 d . . .
C9 C 0.4500(5) 0.6998(4) 0.4790(2) 0.0205(8) Uani 1 1 d . . .
C10 C 0.5826(5) 0.6812(4) 0.5199(2) 0.0226(9) Uani 1 1 d . . .
H10 H 0.6183 0.6111 0.5105 0.027 Uiso 1 1 calc R . .
C11 C 0.6623(5) 0.7648(4) 0.5742(2) 0.0253(9) Uani 1 1 d . . .
H11 H 0.7532 0.7505 0.6010 0.030 Uiso 1 1 calc R . .
C12 C 0.4876(6) 0.8819(4) 0.5520(2) 0.0326(11) Uani 1 1 d . . .
H12 H 0.4529 0.9518 0.5632 0.039 Uiso 1 1 calc R . .
C13 C 0.4020(6) 0.8035(4) 0.4967(2) 0.0307(10) Uani 1 1 d . . .
H13 H 0.3112 0.8198 0.4709 0.037 Uiso 1 1 calc R . .
C14 C 0.2103(5) 0.6149(4) 0.3875(2) 0.0196(8) Uani 1 1 d . . .
H14 H 0.1525 0.6631 0.4077 0.023 Uiso 1 1 calc R . .
C15 C 0.1418(5) 0.5438(3) 0.3275(2) 0.0180(8) Uani 1 1 d . . .
C16 C -0.0135(5) 0.5392(3) 0.2858(2) 0.0174(8) Uani 1 1 d . . .
C17 C -0.1239(5) 0.5956(4) 0.3056(2) 0.0228(9) Uani 1 1 d . . .
H17 H -0.1040 0.6366 0.3490 0.027 Uiso 1 1 calc R . .
C18 C -0.2636(5) 0.5920(4) 0.2619(3) 0.0285(10) Uani 1 1 d . . .
H18 H -0.3393 0.6317 0.2746 0.034 Uiso 1 1 calc R . .
C19 C -0.2909(5) 0.5300(4) 0.1996(2) 0.0266(9) Uani 1 1 d . . .
H19 H -0.3855 0.5268 0.1687 0.032 Uiso 1 1 calc R . .
C20 C -0.1782(5) 0.4719(4) 0.1824(2) 0.0215(8) Uani 1 1 d . . .
H20 H -0.1988 0.4276 0.1398 0.026 Uiso 1 1 calc R . .
C21 C 0.3331(5) 0.6461(4) 0.1970(2) 0.0199(8) Uani 1 1 d . . .
H21 H 0.3520 0.6626 0.2432 0.024 Uiso 1 1 calc R . .
C22 C 0.3985(5) 0.7331(4) 0.1643(2) 0.0249(9) Uani 1 1 d . . .
H22 H 0.4621 0.8073 0.1878 0.030 Uiso 1 1 calc R . .
C23 C 0.3703(6) 0.7107(4) 0.0965(2) 0.0288(10) Uani 1 1 d . . .
H23 H 0.4145 0.7691 0.0731 0.035 Uiso 1 1 calc R . .
C24 C 0.2763(5) 0.6013(4) 0.0637(2) 0.0233(9) Uani 1 1 d . . .
H24 H 0.2535 0.5843 0.0174 0.028 Uiso 1 1 calc R . .
C25 C 0.2160(4) 0.5171(3) 0.09929(19) 0.0158(7) Uani 1 1 d . . .
C26 C 0.1210(5) 0.3968(3) 0.06860(19) 0.0171(8) Uani 1 1 d . . .
C27 C 0.0839(5) 0.3495(4) 0.0030(2) 0.0192(8) Uani 1 1 d . . .
H27 H 0.1169 0.3969 -0.0277 0.023 Uiso 1 1 calc R . .
C28 C -0.0028(5) 0.2313(4) -0.0182(2) 0.0194(8) Uani 1 1 d . . .
C29 C -0.0448(5) 0.1800(3) -0.08864(19) 0.0179(8) Uani 1 1 d . . .
C30 C 0.0297(5) 0.2317(4) -0.1342(2) 0.0230(9) Uani 1 1 d . . .
H30 H 0.1162 0.2995 -0.1203 0.028 Uiso 1 1 calc R . .
C31 C -0.0220(5) 0.1845(4) -0.2000(2) 0.0245(9) Uani 1 1 d . . .
H31 H 0.0308 0.2217 -0.2301 0.029 Uiso 1 1 calc R . .
C32 C -0.2121(5) 0.0372(4) -0.1791(2) 0.0248(9) Uani 1 1 d . . .
H32 H -0.2969 -0.0315 -0.1944 0.030 Uiso 1 1 calc R . .
C33 C -0.1678(6) 0.0776(4) -0.1130(2) 0.0251(9) Uani 1 1 d . . .
H33 H -0.2201 0.0365 -0.0841 0.030 Uiso 1 1 calc R . .
C34 C -0.0519(5) 0.1653(4) 0.0283(2) 0.0191(8) Uani 1 1 d . . .
H34 H -0.1111 0.0852 0.0153 0.023 Uiso 1 1 calc R . .
C35 C -0.0143(4) 0.2166(3) 0.09338(19) 0.0163(7) Uani 1 1 d . . .
C36 C -0.0566(5) 0.1608(3) 0.14865(19) 0.0170(8) Uani 1 1 d . . .
C37 C -0.1566(5) 0.0489(4) 0.1408(2) 0.0206(8) Uani 1 1 d . . .
H37 H -0.2003 0.0035 0.0986 0.025 Uiso 1 1 calc R . .
C38 C -0.1922(5) 0.0042(4) 0.1958(2) 0.0219(8) Uani 1 1 d . . .
H38 H -0.2625 -0.0714 0.1915 0.026 Uiso 1 1 calc R . .
C39 C -0.1232(5) 0.0719(4) 0.2571(2) 0.0227(9) Uani 1 1 d . . .
H39 H -0.1438 0.0421 0.2953 0.027 Uiso 1 1 calc R . .
C40 C -0.0240(5) 0.1834(4) 0.26184(19) 0.0179(8) Uani 1 1 d . . .
H40 H 0.0227 0.2292 0.3038 0.021 Uiso 1 1 calc R . .
C41 C 0.0458(6) 0.1119(4) -0.4105(2) 0.0290(10) Uani 1 1 d . . .
C42 C 0.1687(6) 0.1032(6) -0.4473(3) 0.0407(13) Uani 1 1 d . . .
H42A H 0.2647 0.1656 -0.4273 0.061 Uiso 1 1 calc R . .
H42B H 0.1306 0.1131 -0.4924 0.061 Uiso 1 1 calc R . .
H42C H 0.1932 0.0252 -0.4470 0.061 Uiso 1 1 calc R . .
C44 C -0.3964(9) 0.5130(7) 0.0471(4) 0.068(2) Uani 1 1 d . . .
C430 C -0.400(2) 0.6061(15) 0.0236(9) 0.041(4) Uiso 0.356(16) 1 d P . .
C431 C -0.409(3) 0.6334(18) -0.0103(12) 0.115(6) Uiso 0.644(16) 1 d P . .
C450 C -0.507(3) 0.3706(19) 0.0656(10) 0.042(6) Uiso 0.356(16) 1 d P . .
C451 C -0.4728(13) 0.4044(10) 0.0417(6) 0.047(3) Uiso 0.644(16) 1 d P . .
C460 C -0.3909(19) 0.3189(13) 0.0593(7) 0.032(4) Uiso 0.356(16) 1 d P . .
C461 C -0.4713(17) 0.3500(12) 0.0595(6) 0.051(3) Uiso 0.644(16) 1 d P . .

loop_
_atom_site_aniso_label
_atom_site_aniso_U_11
_atom_site_aniso_U_22
_atom_site_aniso_U_33
_atom_site_aniso_U_23
_atom_site_aniso_U_13
_atom_site_aniso_U_12
Ag1 0.02722(19) 0.0322(2) 0.01646(17) -0.00705(13) 0.00161(13) 0.00348(14)
Ru1 0.01469(16) 0.01430(16) 0.01252(16) -0.00053(11) 0.00271(11) 0.00297(11)
O1 0.042(2) 0.040(2) 0.038(2) 0.0121(16) 0.0159(17) 0.0099(16)
O2 0.0374(19) 0.0351(19) 0.0343(19) -0.0018(15) 0.0060(15) 0.0174(16)
O3 0.0366(19) 0.0304(18) 0.044(2) 0.0124(16) 0.0132(16) 0.0096(15)
O7 0.097(4) 0.057(3) 0.042(3) 0.009(2) 0.040(3) 0.017(3)
O8 0.114(4) 0.037(2) 0.044(3) -0.005(2) 0.004(3) 0.013(3)
O9 0.168(6) 0.051(3) 0.038(3) 0.016(2) 0.038(3) 0.043(3)
O10 0.039(2) 0.058(3) 0.046(2) -0.014(2) -0.0130(18) 0.0215(19)
N1 0.0162(15) 0.0147(15) 0.0186(17) 0.0017(13) 0.0063(13) 0.0038(12)
N2 0.0181(16) 0.0137(15) 0.0148(16) 0.0009(12) 0.0043(13) 0.0037(12)
N3 0.0178(16) 0.0139(15) 0.0196(17) 0.0020(13) 0.0061(13) 0.0024(12)
N4 0.030(2) 0.0264(19) 0.0155(17) -0.0042(14) 0.0043(15) 0.0007(15)
N5 0.0136(15) 0.0172(16) 0.0175(16) 0.0011(13) 0.0036(13) 0.0035(12)
N6 0.0150(15) 0.0157(16) 0.0167(16) 0.0014(13) 0.0039(13) 0.0025(12)
N7 0.0187(16) 0.0162(16) 0.0157(16) 0.0018(13) 0.0044(13) 0.0056(13)
N8 0.0267(19) 0.0210(17) 0.0177(17) -0.0011(14) 0.0036(14) 0.0035(14)
N9 0.039(2) 0.032(2) 0.043(3) 0.0081(19) 0.017(2) 0.0031(19)
N10 0.0235(19) 0.0232(18) 0.0208(18) -0.0037(14) 0.0010(15) 0.0024(15)
N12 0.032(2) 0.035(2) 0.029(2) -0.0028(18) 0.0034(17) 0.0066(17)
C1 0.023(2) 0.0182(19) 0.018(2) -0.0026(15) 0.0070(16) 0.0023(16)
C2 0.025(2) 0.021(2) 0.031(2) -0.0036(18) 0.0099(18) 0.0077(17)
C3 0.021(2) 0.024(2) 0.035(3) 0.0042(18) 0.0049(18) 0.0088(17)
C4 0.021(2) 0.023(2) 0.022(2) 0.0030(17) 0.0025(17) 0.0060(17)
C5 0.0181(19) 0.0151(18) 0.0173(19) -0.0001(15) 0.0040(15) 0.0028(15)
C6 0.0178(19) 0.0145(18) 0.0175(19) 0.0022(15) 0.0032(15) 0.0040(15)
C7 0.0210(19) 0.0186(19) 0.0158(19) 0.0030(15) 0.0024(15) 0.0050(15)
C8 0.023(2) 0.0184(19) 0.0145(19) 0.0017(15) 0.0029(15) 0.0029(16)
C9 0.024(2) 0.0197(19) 0.0144(19) -0.0033(15) 0.0037(16) 0.0015(16)
C10 0.029(2) 0.021(2) 0.015(2) -0.0002(16) 0.0015(17) 0.0054(17)
C11 0.027(2) 0.027(2) 0.019(2) 0.0025(17) 0.0038(17) 0.0032(18)
C12 0.039(3) 0.024(2) 0.029(2) -0.0090(19) 0.000(2) 0.010(2)
C13 0.034(3) 0.028(2) 0.026(2) -0.0059(19) -0.0009(19) 0.010(2)
C14 0.020(2) 0.0193(19) 0.0175(19) -0.0019(15) 0.0047(16) 0.0034(15)
C15 0.0181(19) 0.0165(18) 0.020(2) 0.0006(15) 0.0085(16) 0.0038(15)
C16 0.0175(19) 0.0128(17) 0.021(2) 0.0017(15) 0.0048(15) 0.0012(14)
C17 0.021(2) 0.0166(19) 0.029(2) -0.0029(17) 0.0086(17) 0.0013(16)
C18 0.018(2) 0.020(2) 0.048(3) 0.001(2) 0.009(2) 0.0066(17)
C19 0.022(2) 0.024(2) 0.036(3) 0.0091(19) 0.0072(19) 0.0070(17)
C20 0.0185(19) 0.022(2) 0.024(2) 0.0041(17) 0.0056(16) 0.0041(16)
C21 0.021(2) 0.0179(19) 0.0172(19) -0.0020(15) 0.0002(15) 0.0024(15)
C22 0.023(2) 0.019(2) 0.025(2) 0.0002(17) -0.0009(17) -0.0040(16)
C23 0.031(2) 0.023(2) 0.028(2) 0.0062(18) 0.0047(19) -0.0031(18)
C24 0.024(2) 0.025(2) 0.018(2) 0.0037(17) 0.0025(17) 0.0015(17)
C25 0.0140(17) 0.0165(18) 0.0157(18) -0.0009(14) 0.0020(14) 0.0039(14)
C26 0.0169(18) 0.0169(18) 0.0173(19) 0.0015(15) 0.0041(15) 0.0039(15)
C27 0.023(2) 0.0179(19) 0.0169(19) 0.0025(15) 0.0064(16) 0.0030(16)
C28 0.021(2) 0.0179(19) 0.018(2) -0.0003(15) 0.0036(16) 0.0033(15)
C29 0.025(2) 0.0150(18) 0.0147(19) 0.0028(15) 0.0067(16) 0.0043(15)
C30 0.028(2) 0.021(2) 0.017(2) -0.0001(16) 0.0038(17) 0.0000(17)
C31 0.029(2) 0.026(2) 0.017(2) 0.0028(17) 0.0060(17) 0.0026(18)
C32 0.029(2) 0.018(2) 0.022(2) -0.0016(16) 0.0036(18) -0.0017(17)
C33 0.034(2) 0.018(2) 0.019(2) 0.0018(16) 0.0057(18) -0.0020(17)
C34 0.0191(19) 0.0157(18) 0.021(2) 0.0008(15) 0.0050(16) 0.0006(15)
C35 0.0130(17) 0.0168(18) 0.0181(19) 0.0013(15) 0.0030(14) 0.0024(14)
C36 0.0156(18) 0.0186(19) 0.0170(19) 0.0014(15) 0.0055(15) 0.0037(15)
C37 0.0182(19) 0.020(2) 0.021(2) 0.0009(16) 0.0017(16) 0.0028(16)
C38 0.0181(19) 0.021(2) 0.025(2) 0.0033(17) 0.0054(16) 0.0006(16)
C39 0.025(2) 0.026(2) 0.021(2) 0.0087(17) 0.0092(17) 0.0078(17)
C40 0.0174(19) 0.022(2) 0.0164(19) 0.0048(15) 0.0054(15) 0.0072(15)
C41 0.029(2) 0.027(2) 0.026(2) 0.0035(18) 0.0047(19) -0.0008(18)
C42 0.029(3) 0.063(4) 0.030(3) 0.006(2) 0.009(2) 0.010(2)
C44 0.055(4) 0.070(5) 0.066(5) -0.019(4) 0.022(4) -0.008(4)

loop_
_atom_type_symbol
_atom_type_description
_atom_type_scat_dispersion_real
_atom_type_scat_dispersion_imag
_atom_type_scat_source
C C 0.0033 0.0016 'International Tables Vol C Tables 4.2.6.8 and 6.1.1.4'
H H 0.0000 0.0000 'International Tables Vol C Tables 4.2.6.8 and 6.1.1.4'
N N 0.0061 0.0033 'International Tables Vol C Tables 4.2.6.8 and 6.1.1.4'
O O 0.0106 0.0060 'International Tables Vol C Tables 4.2.6.8 and 6.1.1.4'
Ru Ru -1.2594 0.8363 'International Tables Vol C Tables 4.2.6.8 and 6.1.1.4'
Ag Ag -0.8971 1.1015 'International Tables Vol C Tables 4.2.6.8 and 6.1.1.4'

loop_
_geom_angle_atom_site_label_1
_geom_angle_atom_site_label_2
_geom_angle_atom_site_label_3
_geom_angle
_geom_angle_site_symmetry_1
_geom_angle_site_symmetry_3
_geom_angle_publ_flag
N4 Ag1 N8 150.41(14) 1_444 . ?
N4 Ag1 N9 101.35(15) 1_444 . ?
N8 Ag1 N9 102.77(15) . . ?
N6 Ru1 N2 175.82(13) . . ?
N6 Ru1 N5 79.25(13) . . ?
N2 Ru1 N5 96.89(13) . . ?
N6 Ru1 N7 78.64(13) . . ?
N2 Ru1 N7 105.22(13) . . ?
N5 Ru1 N7 157.89(13) . . ?
N6 Ru1 N1 99.37(13) . . ?
N2 Ru1 N1 79.09(13) . . ?
N5 Ru1 N1 92.47(13) . . ?
N7 Ru1 N1 91.45(13) . . ?
N6 Ru1 N3 103.25(13) . . ?
N2 Ru1 N3 78.38(13) . . ?
N5 Ru1 N3 92.26(13) . . ?
N7 Ru1 N3 92.44(13) . . ?
N1 Ru1 N3 157.38(13) . . ?
N11 O5 O4 68.0(7) . 2_455 ?
N11 O4 O5 112.6(11) . 2_455 ?
N11 O4 N11 105.0(11) . 2_455 ?
O5 O4 N11 50.7(6) 2_455 2_455 ?
C1 N1 C5 118.3(3) . . ?
C1 N1 Ru1 128.2(3) . . ?
C5 N1 Ru1 113.3(2) . . ?
C6 N2 C15 120.6(3) . . ?
C6 N2 Ru1 119.0(3) . . ?
C15 N2 Ru1 119.6(3) . . ?
C20 N3 C16 118.5(3) . . ?
C20 N3 Ru1 127.3(3) . . ?
C16 N3 Ru1 114.1(3) . . ?
C11 N4 C12 116.4(4) . . ?
C11 N4 Ag1 126.1(3) . 1_666 ?
C12 N4 Ag1 117.1(3) . 1_666 ?
C21 N5 C25 118.3(3) . . ?
C21 N5 Ru1 128.3(3) . . ?
C25 N5 Ru1 113.5(3) . . ?
C26 N6 C35 121.2(3) . . ?
C26 N6 Ru1 119.1(3) . . ?
C35 N6 Ru1 119.6(3) . . ?
C40 N7 C36 118.5(3) . . ?
C40 N7 Ru1 127.3(3) . . ?
C36 N7 Ru1 114.2(3) . . ?
C32 N8 C31 116.3(4) . . ?
C32 N8 Ag1 118.3(3) . . ?
C31 N8 Ag1 125.2(3) . . ?
C41 N9 Ag1 148.4(4) . . ?
O2 N10 O3 120.7(4) . . ?
O2 N10 O1 120.3(4) . . ?
O3 N10 O1 119.1(4) . . ?
O6 N11 O4 138.8(14) . . ?
O6 N11 O5 118.3(11) . . ?
O4 N11 O5 97.2(10) . . ?
O6 N11 O4 139.1(13) . 2_455 ?
O4 N11 O4 75.0(11) . 2_455 ?
O5 N11 O4 61.2(7) . 2_455 ?
O8 N12 O9 120.5(5) . . ?
O8 N12 O7 120.5(5) . . ?
O9 N12 O7 118.8(5) . . ?
N1 C1 C2 122.5(4) . . ?
C3 C2 C1 119.0(4) . . ?
C2 C3 C4 119.4(4) . . ?
C3 C4 C5 119.2(4) . . ?
N1 C5 C4 121.5(4) . . ?
N1 C5 C6 115.3(3) . . ?
C4 C5 C6 123.2(4) . . ?
N2 C6 C7 121.3(4) . . ?
N2 C6 C5 112.3(3) . . ?
C7 C6 C5 126.3(4) . . ?
C6 C7 C8 118.9(4) . . ?
C7 C8 C14 118.9(4) . . ?
C7 C8 C9 120.1(4) . . ?
C14 C8 C9 121.0(4) . . ?
C10 C9 C13 116.9(4) . . ?
C10 C9 C8 121.6(4) . . ?
C13 C9 C8 121.4(4) . . ?
C11 C10 C9 120.0(4) . . ?
N4 C11 C10 123.4(4) . . ?
N4 C12 C13 123.9(4) . . ?
C12 C13 C9 119.4(4) . . ?
C15 C14 C8 119.4(4) . . ?
N2 C15 C14 120.7(4) . . ?
N2 C15 C16 112.2(3) . . ?
C14 C15 C16 127.0(4) . . ?
N3 C16 C17 121.3(4) . . ?
N3 C16 C15 115.0(3) . . ?
C17 C16 C15 123.6(4) . . ?
C16 C17 C18 119.7(4) . . ?
C19 C18 C17 119.0(4) . . ?
C18 C19 C20 119.2(4) . . ?
N3 C20 C19 122.2(4) . . ?
N5 C21 C22 122.6(4) . . ?
C21 C22 C23 119.3(4) . . ?
C24 C23 C22 118.7(4) . . ?
C25 C24 C23 119.3(4) . . ?
N5 C25 C24 121.8(4) . . ?
N5 C25 C26 115.3(3) . . ?
C24 C25 C26 122.9(4) . . ?
N6 C26 C27 120.3(4) . . ?
N6 C26 C25 112.8(3) . . ?
C27 C26 C25 126.9(4) . . ?
C26 C27 C28 119.9(4) . . ?
C34 C28 C27 118.3(4) . . ?
C34 C28 C29 121.4(4) . . ?
C27 C28 C29 120.4(4) . . ?
C30 C29 C33 116.3(4) . . ?
C30 C29 C28 122.7(4) . . ?
C33 C29 C28 120.9(4) . . ?
C31 C30 C29 120.2(4) . . ?
N8 C31 C30 123.3(4) . . ?
N8 C32 C33 124.2(4) . . ?
C32 C33 C29 119.6(4) . . ?
C35 C34 C28 120.0(4) . . ?
N6 C35 C34 120.3(4) . . ?
N6 C35 C36 112.4(3) . . ?
C34 C35 C36 127.3(4) . . ?
N7 C36 C37 122.0(4) . . ?
N7 C36 C35 114.9(3) . . ?
C37 C36 C35 123.1(4) . . ?
C36 C37 C38 119.0(4) . . ?
C39 C38 C37 119.0(4) . . ?
C40 C39 C38 119.3(4) . . ?
N7 C40 C39 122.1(4) . . ?
N9 C41 C42 179.0(6) . . ?
C430 C44 C451 142.6(12) . . ?
C430 C44 C450 148.7(12) . . ?
C451 C44 C450 17.3(8) . . ?
C430 C44 C461 157.3(11) . . ?
C451 C44 C461 14.9(6) . . ?
C450 C44 C461 13.6(7) . . ?
C430 C44 C431 14.2(10) . . ?
C451 C44 C431 132.8(9) . . ?
C450 C44 C431 144.1(10) . . ?
C461 C44 C431 147.6(9) . . ?
C431 C430 C44 144(3) . . ?
C431 C430 C451 40.4(19) . 2_465 ?
C44 C430 C451 117.2(13) . 2_465 ?
C431 C430 C450 20.4(19) . 2_465 ?
C44 C430 C450 130.7(14) . 2_465 ?
C451 C430 C450 20.3(7) 2_465 2_465 ?
C430 C431 C451 111(3) . 2_465 ?
C430 C431 C450 147(3) . 2_465 ?
C451 C431 C450 36.2(12) 2_465 2_465 ?
C430 C431 C461 139(3) . 2_465 ?
C451 C431 C461 33.5(10) 2_465 2_465 ?
C450 C431 C461 18.9(11) 2_465 2_465 ?
C430 C431 C44 22.0(17) . . ?
C451 C431 C44 100.6(16) 2_465 . ?
C450 C431 C44 131.9(18) 2_465 . ?
C461 C431 C44 133.7(15) 2_465 . ?
C451 C450 C431 60.3(19) . 2_465 ?
C451 C450 C460 80(2) . . ?
C431 C450 C460 109(2) 2_465 . ?
C451 C450 C44 31.0(15) . . ?
C431 C450 C44 82.3(16) 2_465 . ?
C460 C450 C44 92.2(14) . . ?
C451 C450 C430 47.5(17) . 2_465 ?
C431 C450 C430 13.1(12) 2_465 2_465 ?
C460 C450 C430 105.7(15) . 2_465 ?
C44 C450 C430 69.6(9) . 2_465 ?
C450 C451 C461 35.1(19) . . ?
C450 C451 C431 83(2) . 2_465 ?
C461 C451 C431 95(2) . 2_465 ?
C450 C451 C44 132(2) . . ?
C461 C451 C44 139.8(16) . . ?
C431 C451 C44 123.8(17) 2_465 . ?
C450 C451 C460 68(2) . . ?
C461 C451 C460 33.5(14) . . ?
C431 C451 C460 113.5(16) 2_465 . ?
C44 C451 C460 119.8(11) . . ?
C450 C451 C430 112(2) . 2_465 ?
C461 C451 C430 120.5(16) . 2_465 ?
C431 C451 C430 28.9(13) 2_465 2_465 ?
C44 C451 C430 99.7(10) . 2_465 ?
C460 C451 C430 126.5(11) . 2_465 ?
C461 C460 C450 5.6(16) . . ?
C461 C460 C451 29.8(12) . . ?
C450 C460 C451 31.8(10) . . ?
C451 C461 C460 117(2) . . ?
C451 C461 C431 51.3(14) . 2_465 ?
C460 C461 C431 134(2) . 2_465 ?
C451 C461 C44 25.3(11) . . ?
C460 C461 C44 104.9(15) . . ?
C431 C461 C44 76.0(11) 2_465 . ?

loop_
_geom_bond_atom_site_label_1
_geom_bond_atom_site_label_2
_geom_bond_distance
_geom_bond_site_symmetry_2
_geom_bond_publ_flag
Ag1 N4 2.241(4) 1_444 ?
Ag1 N8 2.244(4) . ?
Ag1 N9 2.404(4) . ?
Ru1 N6 1.978(3) . ?
Ru1 N2 1.981(3) . ?
Ru1 N5 2.078(3) . ?
Ru1 N7 2.079(3) . ?
Ru1 N1 2.080(3) . ?
Ru1 N3 2.083(3) . ?
O1 N10 1.263(5) . ?
O2 N10 1.247(5) . ?
O3 N10 1.248(5) . ?
O5 N11 1.471(13) . ?
O5 O4 1.665(15) 2_455 ?
O6 N11 1.171(11) . ?
O7 N12 1.251(6) . ?
O8 N12 1.225(6) . ?
O9 N12 1.228(6) . ?
O4 N11 1.371(15) . ?
O4 O5 1.665(15) 2_455 ?
O4 N11 1.762(15) 2_455 ?
N1 C1 1.342(5) . ?
N1 C5 1.372(5) . ?
N2 C6 1.352(5) . ?
N2 C15 1.357(5) . ?
N3 C20 1.343(5) . ?
N3 C16 1.370(5) . ?
N4 C11 1.344(6) . ?
N4 C12 1.348(6) . ?
N4 Ag1 2.241(4) 1_666 ?
N5 C21 1.339(5) . ?
N5 C25 1.372(5) . ?
N6 C26 1.352(5) . ?
N6 C35 1.357(5) . ?
N7 C40 1.348(5) . ?
N7 C36 1.369(5) . ?
N8 C32 1.341(6) . ?
N8 C31 1.346(6) . ?
N9 C41 1.136(6) . ?
N11 O4 1.762(15) 2_455 ?
C1 C2 1.387(6) . ?
C2 C3 1.378(7) . ?
C3 C4 1.384(6) . ?
C4 C5 1.386(6) . ?
C5 C6 1.476(5) . ?
C6 C7 1.388(6) . ?
C7 C8 1.402(6) . ?
C8 C14 1.408(6) . ?
C8 C9 1.485(6) . ?
C9 C10 1.392(6) . ?
C9 C13 1.397(6) . ?
C10 C11 1.382(6) . ?
C12 C13 1.379(6) . ?
C14 C15 1.385(6) . ?
C15 C16 1.472(6) . ?
C16 C17 1.384(6) . ?
C17 C18 1.386(6) . ?
C18 C19 1.379(7) . ?
C19 C20 1.394(6) . ?
C21 C22 1.385(6) . ?
C22 C23 1.391(7) . ?
C23 C24 1.390(6) . ?
C24 C25 1.386(6) . ?
C25 C26 1.477(5) . ?
C26 C27 1.382(6) . ?
C27 C28 1.404(6) . ?
C28 C34 1.397(6) . ?
C28 C29 1.484(6) . ?
C29 C30 1.392(6) . ?
C29 C33 1.404(6) . ?
C30 C31 1.387(6) . ?
C32 C33 1.376(6) . ?
C34 C35 1.383(6) . ?
C35 C36 1.475(5) . ?
C36 C37 1.386(6) . ?
C37 C38 1.391(6) . ?
C38 C39 1.391(6) . ?
C39 C40 1.389(6) . ?
C41 C42 1.462(7) . ?
C44 C430 1.251(19) . ?
C44 C451 1.286(13) . ?
C44 C450 1.87(2) . ?
C44 C461 1.945(16) . ?
C44 C431 1.97(2) . ?
C430 C431 0.82(2) . ?
C430 C451 1.58(2) 2_465 ?
C430 C450 1.99(3) 2_465 ?
C431 C451 1.10(2) 2_465 ?
C431 C450 1.25(3) 2_465 ?
C431 C461 1.40(3) 2_465 ?
C450 C451 0.75(2) . ?
C450 C431 1.25(3) 2_465 ?
C450 C460 1.31(3) . ?
C450 C430 1.99(3) 2_465 ?
C451 C461 0.776(15) . ?
C451 C431 1.10(2) 2_465 ?
C451 C460 1.395(19) . ?
C451 C430 1.58(2) 2_465 ?
C460 C461 0.863(16) . ?
C461 C431 1.40(3) 2_465 ?

loop_
_cod_changelog_entry_id
_cod_changelog_entry_author
_cod_changelog_entry_date
_cod_changelog_entry_text
1 'Vaitkus, Antanas' 2022-05-06T17:40:00+03:00 'Updated bibliographic information.'
